data_4314898
loop_
_publ_author_name
'Wendy L. Queen'
'Shiou-Jyh Hwu'
'Shane Reighard'

_publ_contact_author_address
;Department of Chemistry

Clemson University

Clemson, SC  29634-0973 

USA

;
_publ_contact_author_email shwu@clemson.edu
_publ_contact_author_name 'Shiou-Jyh Hwu'
_publ_contact_author_phone 864-656-5031
_publ_section_title
;
 Salt-Templated Mesoporous Solids Comprised of Interlinked Polyoxovanadate
 Clusters
;
_journal_name_full 'Inorganic Chemistry'
_journal_page_first 1316
_journal_page_last 1318
_journal_paper_doi 10.1021/ic902283g
_journal_volume 49
_journal_year 2010
_chemical_formula_sum 'As2 Cl2.33 Cs3.5 Na1.47 O17 V5'
_chemical_formula_weight 1258.20
_chemical_name_systematic
; 

 ? 

;
_space_group_IT_number 227
_symmetry_cell_setting cubic
_symmetry_space_group_name_Hall '-F 4vw 2vw 3'
_symmetry_space_group_name_H-M 'F d -3 m :2'
_atom_sites_solution_hydrogens none
_atom_sites_solution_primary direct
_atom_sites_solution_secondary difmap
_audit_creation_method SHELXL-97
_cell_angle_alpha 90.00
_cell_angle_beta 90.00
_cell_angle_gamma 90.00
_cell_formula_units_Z 48
_cell_length_a 33.119(4)
_cell_length_b 33.119(4)
_cell_length_c 33.119(4)
_cell_measurement_reflns_used 1069
_cell_measurement_temperature 293(2)
_cell_measurement_theta_max 26.3732
_cell_measurement_theta_min 2.6801
_cell_volume 36327(8)
_computing_cell_refinement 'CrystalClear (Rigaku Inc., 2008)'
_computing_data_collection 'CrystalClear (Rigaku Inc., 2008)'
_computing_data_reduction 'CrystalClear (Rigaku Inc., 2008)'
_computing_molecular_graphics 'SHELXS-97 (Sheldrick, 1990)'
_computing_publication_material 'SHELXS-97 (Sheldrick, 1990)'
_computing_structure_refinement 'SHELXL-97 (Sheldrick, 1997)'
_computing_structure_solution 'SHELXS-97 (Sheldrick, 1990)'
_diffrn_ambient_temperature 293(2)
_diffrn_detector_area_resol_mean 14.6306
_diffrn_measured_fraction_theta_full 0.995
_diffrn_measured_fraction_theta_max 0.995
_diffrn_measurement_details
;

scan:

 Number of images: 109

            Slice: -90.0000 - 90.0000

      Image width: 0.5000

         Exp time: 220.0000

    Rotation axis: Omega

            Omega: 0.0000

              Chi: 45.0000

              Phi: 0.0000

              XTD: 32.1383

           2theta: 4.00

;
_diffrn_measurement_device_type 'Rigaku AFC8S'
_diffrn_measurement_method '\w scans'
_diffrn_radiation_monochromator graphite
_diffrn_radiation_source 'fine-focus sealed tube'
_diffrn_radiation_type MoK\a
_diffrn_radiation_wavelength 0.71073
_diffrn_reflns_av_R_equivalents 0.0716
_diffrn_reflns_av_sigmaI/netI 0.0318
_diffrn_reflns_limit_h_max 35
_diffrn_reflns_limit_h_min -36
_diffrn_reflns_limit_k_max 29
_diffrn_reflns_limit_k_min -36
_diffrn_reflns_limit_l_max 22
_diffrn_reflns_limit_l_min -39
_diffrn_reflns_number 14750
_diffrn_reflns_theta_full 25.04
_diffrn_reflns_theta_max 25.04
_diffrn_reflns_theta_min 2.04
_diffrn_standards_decay_% 0
_diffrn_standards_interval_count 0
_diffrn_standards_interval_time 0
_diffrn_standards_number 0
_exptl_absorpt_coefficient_mu 8.083
_exptl_absorpt_correction_T_max 0.6427
_exptl_absorpt_correction_T_min 0.4987
_exptl_absorpt_correction_type multi-scan
_exptl_absorpt_process_details 'REQAB, CrystalClear'
_exptl_crystal_colour blue
_exptl_crystal_density_diffrn 2.761
_exptl_crystal_density_method 'not measured'
_exptl_crystal_description cubic
_exptl_crystal_F_000 27135
_exptl_crystal_size_max 0.10
_exptl_crystal_size_mid 0.08
_exptl_crystal_size_min 0.06
_refine_diff_density_max 1.963
_refine_diff_density_min -1.091
_refine_diff_density_rms 0.222
_refine_ls_extinction_coef none
_refine_ls_extinction_method none
_refine_ls_goodness_of_fit_ref 1.044
_refine_ls_hydrogen_treatment none
_refine_ls_matrix_type full
_refine_ls_number_parameters 108
_refine_ls_number_reflns 1563
_refine_ls_number_restraints 0
_refine_ls_restrained_S_all 1.044
_refine_ls_R_factor_all 0.0957
_refine_ls_R_factor_gt 0.0707
_refine_ls_shift/su_max 0.000
_refine_ls_shift/su_mean 0.000
_refine_ls_structure_factor_coef Fsqd
_refine_ls_weighting_details 'calc w=1/[\s^2^(Fo^2^)+(0.1330P)^2^+1403.8384P] where P=(Fo^2^+2Fc^2^)/3'
_refine_ls_weighting_scheme calc
_refine_ls_wR_factor_gt 0.1976
_refine_ls_wR_factor_ref 0.2291
_reflns_number_gt 1069
_reflns_number_total 1563
_reflns_threshold_expression >2sigma(I)
_cod_data_source_file ic902283g_si_002_3.cif
_cod_data_source_block Cs3.50Na1.47(V5O9)(AsO4)2Cl2.33
_cod_depositor_comments
;
The following automatic conversions were performed:

'_exptl_absorpt_correction_type' value 'multi scan' changed to
'multi-scan' according to the built-in table from CIF Core dictionary
named 'cif_core.dic' version 2.4.1 from 2010-06-29.

Automatic conversion script
Id: cif_fix_values 1646 2011-03-28 12:23:43Z adriana 
;
_cod_original_cell_volume 36329(7)
_cod_original_sg_symbol_H-M 'F d -3 m'
_cod_original_formula_sum 'As2 Cl2.33 Cs3.50 Na1.47 O17 V5'
_cod_database_code 4314898

loop_
_symmetry_equiv_pos_as_xyz
'x, y, z'
'-x+3/4, -y+1/4, z+1/2'
'-x+1/4, y+1/2, -z+3/4'
'x+1/2, -y+3/4, -z+1/4'
'z, x, y'
'z+1/2, -x+3/4, -y+1/4'
'-z+3/4, -x+1/4, y+1/2'
'-z+1/4, x+1/2, -y+3/4'
'y, z, x'
'-y+1/4, z+1/2, -x+3/4'
'y+1/2, -z+3/4, -x+1/4'
'-y+3/4, -z+1/4, x+1/2'
'y+3/4, x+1/4, -z+1/2'
'-y, -x, -z'
'y+1/4, -x+1/2, z+3/4'
'-y+1/2, x+3/4, z+1/4'
'x+3/4, z+1/4, -y+1/2'
'-x+1/2, z+3/4, y+1/4'
'-x, -z, -y'
'x+1/4, -z+1/2, y+3/4'
'z+3/4, y+1/4, -x+1/2'
'z+1/4, -y+1/2, x+3/4'
'-z+1/2, y+3/4, x+1/4'
'-z, -y, -x'
'x, y+1/2, z+1/2'
'-x+3/4, -y+3/4, z+1'
'-x+1/4, y+1, -z+5/4'
'x+1/2, -y+5/4, -z+3/4'
'z, x+1/2, y+1/2'
'z+1/2, -x+5/4, -y+3/4'
'-z+3/4, -x+3/4, y+1'
'-z+1/4, x+1, -y+5/4'
'y, z+1/2, x+1/2'
'-y+1/4, z+1, -x+5/4'
'y+1/2, -z+5/4, -x+3/4'
'-y+3/4, -z+3/4, x+1'
'y+3/4, x+3/4, -z+1'
'-y, -x+1/2, -z+1/2'
'y+1/4, -x+1, z+5/4'
'-y+1/2, x+5/4, z+3/4'
'x+3/4, z+3/4, -y+1'
'-x+1/2, z+5/4, y+3/4'
'-x, -z+1/2, -y+1/2'
'x+1/4, -z+1, y+5/4'
'z+3/4, y+3/4, -x+1'
'z+1/4, -y+1, x+5/4'
'-z+1/2, y+5/4, x+3/4'
'-z, -y+1/2, -x+1/2'
'x+1/2, y, z+1/2'
'-x+5/4, -y+1/4, z+1'
'-x+3/4, y+1/2, -z+5/4'
'x+1, -y+3/4, -z+3/4'
'z+1/2, x, y+1/2'
'z+1, -x+3/4, -y+3/4'
'-z+5/4, -x+1/4, y+1'
'-z+3/4, x+1/2, -y+5/4'
'y+1/2, z, x+1/2'
'-y+3/4, z+1/2, -x+5/4'
'y+1, -z+3/4, -x+3/4'
'-y+5/4, -z+1/4, x+1'
'y+5/4, x+1/4, -z+1'
'-y+1/2, -x, -z+1/2'
'y+3/4, -x+1/2, z+5/4'
'-y+1, x+3/4, z+3/4'
'x+5/4, z+1/4, -y+1'
'-x+1, z+3/4, y+3/4'
'-x+1/2, -z, -y+1/2'
'x+3/4, -z+1/2, y+5/4'
'z+5/4, y+1/4, -x+1'
'z+3/4, -y+1/2, x+5/4'
'-z+1, y+3/4, x+3/4'
'-z+1/2, -y, -x+1/2'
'x+1/2, y+1/2, z'
'-x+5/4, -y+3/4, z+1/2'
'-x+3/4, y+1, -z+3/4'
'x+1, -y+5/4, -z+1/4'
'z+1/2, x+1/2, y'
'z+1, -x+5/4, -y+1/4'
'-z+5/4, -x+3/4, y+1/2'
'-z+3/4, x+1, -y+3/4'
'y+1/2, z+1/2, x'
'-y+3/4, z+1, -x+3/4'
'y+1, -z+5/4, -x+1/4'
'-y+5/4, -z+3/4, x+1/2'
'y+5/4, x+3/4, -z+1/2'
'-y+1/2, -x+1/2, -z'
'y+3/4, -x+1, z+3/4'
'-y+1, x+5/4, z+1/4'
'x+5/4, z+3/4, -y+1/2'
'-x+1, z+5/4, y+1/4'
'-x+1/2, -z+1/2, -y'
'x+3/4, -z+1, y+3/4'
'z+5/4, y+3/4, -x+1/2'
'z+3/4, -y+1, x+3/4'
'-z+1, y+5/4, x+1/4'
'-z+1/2, -y+1/2, -x'
'-x, -y, -z'
'x-3/4, y-1/4, -z-1/2'
'x-1/4, -y-1/2, z-3/4'
'-x-1/2, y-3/4, z-1/4'
'-z, -x, -y'
'-z-1/2, x-3/4, y-1/4'
'z-3/4, x-1/4, -y-1/2'
'z-1/4, -x-1/2, y-3/4'
'-y, -z, -x'
'y-1/4, -z-1/2, x-3/4'
'-y-1/2, z-3/4, x-1/4'
'y-3/4, z-1/4, -x-1/2'
'-y-3/4, -x-1/4, z-1/2'
'y, x, z'
'-y-1/4, x-1/2, -z-3/4'
'y-1/2, -x-3/4, -z-1/4'
'-x-3/4, -z-1/4, y-1/2'
'x-1/2, -z-3/4, -y-1/4'
'x, z, y'
'-x-1/4, z-1/2, -y-3/4'
'-z-3/4, -y-1/4, x-1/2'
'-z-1/4, y-1/2, -x-3/4'
'z-1/2, -y-3/4, -x-1/4'
'z, y, x'
'-x, -y+1/2, -z+1/2'
'x-3/4, y+1/4, -z'
'x-1/4, -y, z-1/4'
'-x-1/2, y-1/4, z+1/4'
'-z, -x+1/2, -y+1/2'
'-z-1/2, x-1/4, y+1/4'
'z-3/4, x+1/4, -y'
'z-1/4, -x, y-1/4'
'-y, -z+1/2, -x+1/2'
'y-1/4, -z, x-1/4'
'-y-1/2, z-1/4, x+1/4'
'y-3/4, z+1/4, -x'
'-y-3/4, -x+1/4, z'
'y, x+1/2, z+1/2'
'-y-1/4, x, -z-1/4'
'y-1/2, -x-1/4, -z+1/4'
'-x-3/4, -z+1/4, y'
'x-1/2, -z-1/4, -y+1/4'
'x, z+1/2, y+1/2'
'-x-1/4, z, -y-1/4'
'-z-3/4, -y+1/4, x'
'-z-1/4, y, -x-1/4'
'z-1/2, -y-1/4, -x+1/4'
'z, y+1/2, x+1/2'
'-x+1/2, -y, -z+1/2'
'x-1/4, y-1/4, -z'
'x+1/4, -y-1/2, z-1/4'
'-x, y-3/4, z+1/4'
'-z+1/2, -x, -y+1/2'
'-z, x-3/4, y+1/4'
'z-1/4, x-1/4, -y'
'z+1/4, -x-1/2, y-1/4'
'-y+1/2, -z, -x+1/2'
'y+1/4, -z-1/2, x-1/4'
'-y, z-3/4, x+1/4'
'y-1/4, z-1/4, -x'
'-y-1/4, -x-1/4, z'
'y+1/2, x, z+1/2'
'-y+1/4, x-1/2, -z-1/4'
'y, -x-3/4, -z+1/4'
'-x-1/4, -z-1/4, y'
'x, -z-3/4, -y+1/4'
'x+1/2, z, y+1/2'
'-x+1/4, z-1/2, -y-1/4'
'-z-1/4, -y-1/4, x'
'-z+1/4, y-1/2, -x-1/4'
'z, -y-3/4, -x+1/4'
'z+1/2, y, x+1/2'
'-x+1/2, -y+1/2, -z'
'x-1/4, y+1/4, -z-1/2'
'x+1/4, -y, z-3/4'
'-x, y-1/4, z-1/4'
'-z+1/2, -x+1/2, -y'
'-z, x-1/4, y-1/4'
'z-1/4, x+1/4, -y-1/2'
'z+1/4, -x, y-3/4'
'-y+1/2, -z+1/2, -x'
'y+1/4, -z, x-3/4'
'-y, z-1/4, x-1/4'
'y-1/4, z+1/4, -x-1/2'
'-y-1/4, -x+1/4, z-1/2'
'y+1/2, x+1/2, z'
'-y+1/4, x, -z-3/4'
'y, -x-1/4, -z-1/4'
'-x-1/4, -z+1/4, y-1/2'
'x, -z-1/4, -y-1/4'
'x+1/2, z+1/2, y'
'-x+1/4, z, -y-3/4'
'-z-1/4, -y+1/4, x-1/2'
'-z+1/4, y, -x-3/4'
'z, -y-1/4, -x-1/4'
'z+1/2, y+1/2, x'

loop_
_atom_site_label
_atom_site_type_symbol
_atom_site_fract_x
_atom_site_fract_y
_atom_site_fract_z
_atom_site_U_iso_or_equiv
_atom_site_adp_type
_atom_site_occupancy
_atom_site_symmetry_multiplicity
_atom_site_calc_flag
_atom_site_refinement_flags
_atom_site_disorder_assembly
_atom_site_disorder_group
Cs1 Cs 0.12632(4) 0.24119(3) 0.50881(3) 0.0646(6) Uani 1 2 d S . .
Cs2 Cs 0.03912(7) 0.31024(7) 0.43976(7) 0.0978(10) Uani 0.62 2 d SP . .
Cs3 Cs 0.1250 0.3971(2) 0.6250 0.0655(19) Uani 0.26 4 d SP . .
Na1 Na 0.2500 0.2500 0.5000 0.09(2) Uani 0.38 12 d SP . .
Na2 Na 0.1250 0.1250 0.6250 0.23(8) Uani 0.49 24 d SP . .
Na3 Na 0.0271(10) 0.4344(13) 0.5271(10) 0.221(16) Uani 0.63 2 d SP . .
As As 0.12513(3) 0.37487(3) 0.5000 0.0254(5) Uani 1 2 d S . .
V1 V 0.06872(5) 0.33507(7) 0.56872(5) 0.0277(6) Uani 1 2 d S . .
V2 V 0.16432(7) 0.31990(5) 0.43010(5) 0.0273(6) Uani 1 2 d S . .
V3 V 0.1250 0.29856(10) 0.6250 0.0287(8) Uani 1 4 d S . .
O1 O 0.12473(17) 0.3164(2) 0.57058(19) 0.0273(14) Uani 1 1 d . . .
O2 O 0.1250 0.1250 0.5004(5) 0.041(4) Uani 1 4 d S . .
O3 O 0.12454(19) 0.4171(2) 0.47251(19) 0.0305(15) Uani 1 1 d . . .
O4 O 0.1242(2) 0.3331(2) 0.4713(2) 0.0337(16) Uani 1 1 d . . .
O5 O 0.0453(2) 0.2996(3) 0.5453(2) 0.045(3) Uani 1 2 d S . .
O6 O 0.1998(3) 0.2970(2) 0.4530(2) 0.039(2) Uani 1 2 d S . .
Cl1 Cl 0.0765(5) 0.1735(5) 0.5765(5) 0.156(9) Uani 0.75 6 d SP . .
Cl2 Cl 0.1775(6) 0.1775(6) 0.5725(6) 0.136(9) Uani 0.65 6 d SP . .
Cl3 Cl -0.0056(11) 0.3791(15) 0.4944(11) 0.134(19) Uani 0.20 2 d SP . .
Cl4 Cl 0.0594(10) 0.4609(5) 0.5594(10) 0.237(19) Uani 0.50 2 d SP . .

loop_
_atom_site_aniso_label
_atom_site_aniso_U_11
_atom_site_aniso_U_22
_atom_site_aniso_U_33
_atom_site_aniso_U_23
_atom_site_aniso_U_13
_atom_site_aniso_U_12
Cs1 0.1053(12) 0.0442(6) 0.0442(6) -0.0045(5) 0.0061(4) -0.0061(4)
Cs2 0.0488(13) 0.1223(15) 0.1223(15) -0.0156(18) 0.0002(10) -0.0002(10)
Cs3 0.067(3) 0.062(4) 0.067(3) 0.000 0.012(3) 0.000
Na1 0.09(2) 0.09(2) 0.09(2) -0.07(3) -0.07(3) 0.07(3)
Na2 0.23(8) 0.23(8) 0.23(8) 0.000 0.000 0.000
Na3 0.20(2) 0.26(4) 0.20(2) 0.04(3) 0.13(3) 0.04(3)
As 0.0273(6) 0.0273(6) 0.0216(8) 0.0039(4) 0.0039(4) 0.0029(6)
V1 0.0248(8) 0.0336(13) 0.0248(8) 0.0002(7) 0.0026(9) 0.0002(7)
V2 0.0335(13) 0.0241(8) 0.0241(8) 0.0014(9) -0.0002(6) 0.0002(6)
V3 0.0287(11) 0.0288(18) 0.0287(11) 0.000 0.0037(14) 0.000
O1 0.021(3) 0.031(3) 0.030(3) -0.001(3) 0.001(3) -0.001(3)
O2 0.043(6) 0.043(6) 0.036(8) 0.000 0.000 0.009(7)
O3 0.036(4) 0.034(4) 0.023(3) 0.009(3) 0.011(3) 0.007(3)
O4 0.040(4) 0.030(4) 0.031(4) -0.007(3) 0.007(3) -0.006(3)
O5 0.043(4) 0.048(7) 0.043(4) 0.000(3) -0.010(5) 0.000(3)
O6 0.041(6) 0.039(4) 0.039(4) -0.009(5) -0.014(3) 0.014(3)
Cl1 0.156(9) 0.156(9) 0.156(9) -0.022(11) 0.022(11) -0.022(11)
Cl2 0.136(9) 0.136(9) 0.136(9) -0.043(11) -0.043(11) 0.043(11)
Cl3 0.11(2) 0.18(5) 0.11(2) 0.03(2) 0.03(2) 0.03(2)
Cl4 0.33(3) 0.054(10) 0.33(3) 0.026(13) 0.15(3) 0.026(13)

loop_
_atom_type_symbol
_atom_type_description
_atom_type_scat_dispersion_real
_atom_type_scat_dispersion_imag
_atom_type_scat_source
O O 0.0106 0.0060 'International Tables Vol C Tables 4.2.6.8 and 6.1.1.4'
Na Na 0.0362 0.0249 'International Tables Vol C Tables 4.2.6.8 and 6.1.1.4'
Cl Cl 0.1484 0.1585 'International Tables Vol C Tables 4.2.6.8 and 6.1.1.4'
V V 0.3005 0.5294 'International Tables Vol C Tables 4.2.6.8 and 6.1.1.4'
As As 0.0499 2.0058 'International Tables Vol C Tables 4.2.6.8 and 6.1.1.4'
Cs Cs -0.3680 2.1192 'International Tables Vol C Tables 4.2.6.8 and 6.1.1.4'

loop_
_geom_angle_atom_site_label_1
_geom_angle_atom_site_label_2
_geom_angle_atom_site_label_3
_geom_angle
_geom_angle_site_symmetry_1
_geom_angle_site_symmetry_3
_geom_angle_publ_flag
O1 Cs1 O1 168.6(2) 186_566 . ?
O1 Cs1 O4 61.57(16) 186_566 186_566 ?
O1 Cs1 O4 107.19(17) . 186_566 ?
O1 Cs1 O4 107.19(17) 186_566 . ?
O1 Cs1 O4 61.57(16) . . ?
O4 Cs1 O4 45.6(2) 186_566 . ?
O1 Cs1 Cl2 95.33(11) 186_566 . ?
O1 Cs1 Cl2 95.33(11) . . ?
O4 Cs1 Cl2 144.3(4) 186_566 . ?
O4 Cs1 Cl2 144.3(4) . . ?
O1 Cs1 O6 48.78(19) 186_566 131_655 ?
O1 Cs1 O6 130.9(2) . 131_655 ?
O4 Cs1 O6 68.23(18) 186_566 131_655 ?
O4 Cs1 O6 98.1(2) . 131_655 ?
Cl2 Cs1 O6 76.1(4) . 131_655 ?
O1 Cs1 O6 130.9(2) 186_566 104_566 ?
O1 Cs1 O6 48.78(19) . 104_566 ?
O4 Cs1 O6 98.1(2) 186_566 104_566 ?
O4 Cs1 O6 68.23(18) . 104_566 ?
Cl2 Cs1 O6 76.1(4) . 104_566 ?
O6 Cs1 O6 82.7(3) 131_655 104_566 ?
O1 Cs1 O5 49.1(2) 186_566 30_445 ?
O1 Cs1 O5 127.0(2) . 30_445 ?
O4 Cs1 O5 66.71(18) 186_566 30_445 ?
O4 Cs1 O5 95.39(19) . 30_445 ?
Cl2 Cs1 O5 120.2(4) . 30_445 ?
O6 Cs1 O5 97.1(2) 131_655 30_445 ?
O6 Cs1 O5 163.3(2) 104_566 30_445 ?
O1 Cs1 O5 127.0(2) 186_566 . ?
O1 Cs1 O5 49.1(2) . . ?
O4 Cs1 O5 95.39(19) 186_566 . ?
O4 Cs1 O5 66.71(18) . . ?
Cl2 Cs1 O5 120.2(4) . . ?
O6 Cs1 O5 163.3(2) 131_655 . ?
O6 Cs1 O5 97.1(2) 104_566 . ?
O5 Cs1 O5 78.3(3) 30_445 . ?
O1 Cs1 O6 86.54(11) 186_566 . ?
O1 Cs1 O6 86.54(11) . . ?
O4 Cs1 O6 48.71(17) 186_566 . ?
O4 Cs1 O6 48.71(17) . . ?
Cl2 Cs1 O6 107.4(5) . . ?
O6 Cs1 O6 52.7(2) 131_655 . ?
O6 Cs1 O6 52.7(2) 104_566 . ?
O5 Cs1 O6 114.36(19) 30_445 . ?
O5 Cs1 O6 114.36(19) . . ?
O1 Cs1 Cl1 94.53(12) 186_566 . ?
O1 Cs1 Cl1 94.53(12) . . ?
O4 Cs1 Cl1 143.9(4) 186_566 . ?
O4 Cs1 Cl1 143.9(4) . . ?
Cl2 Cs1 Cl1 57.1(8) . . ?
O6 Cs1 Cl1 117.8(3) 131_655 . ?
O6 Cs1 Cl1 117.8(3) 104_566 . ?
O5 Cs1 Cl1 77.1(4) 30_445 . ?
O5 Cs1 Cl1 77.1(4) . . ?
O6 Cs1 Cl1 164.5(5) . . ?
O1 Cs1 V2 85.00(12) 186_566 . ?
O1 Cs1 V2 85.00(12) . . ?
O4 Cs1 V2 30.08(11) 186_566 . ?
O4 Cs1 V2 30.08(11) . . ?
Cl2 Cs1 V2 131.6(5) . . ?
O6 Cs1 V2 68.15(16) 131_655 . ?
O6 Cs1 V2 68.15(16) 104_566 . ?
O5 Cs1 V2 96.19(15) 30_445 . ?
O5 Cs1 V2 96.19(15) . . ?
O6 Cs1 V2 24.13(16) . . ?
Cl1 Cs1 V2 171.3(4) . . ?
O4 Cs2 O4 48.6(2) 186_566 . ?
O4 Cs2 Cl3 93.1(9) 186_566 30_445 ?
O4 Cs2 Cl3 141.5(9) . 30_445 ?
O4 Cs2 Cl3 141.5(9) 186_566 . ?
O4 Cs2 Cl3 93.1(9) . . ?
Cl3 Cs2 Cl3 124.6(19) 30_445 . ?
O4 Cs2 O5 68.70(18) 186_566 30_445 ?
O4 Cs2 O5 99.01(19) . 30_445 ?
Cl3 Cs2 O5 63.0(8) 30_445 30_445 ?
Cl3 Cs2 O5 131.7(7) . 30_445 ?
O4 Cs2 O5 99.01(19) 186_566 . ?
O4 Cs2 O5 68.70(18) . . ?
Cl3 Cs2 O5 131.7(7) 30_445 . ?
Cl3 Cs2 O5 63.0(8) . . ?
O5 Cs2 O5 78.4(4) 30_445 . ?
O4 Cs2 Cs3 62.22(16) 186_566 153_565 ?
O4 Cs2 Cs3 62.22(16) . 153_565 ?
Cl3 Cs2 Cs3 100.1(6) 30_445 153_565 ?
Cl3 Cs2 Cs3 100.1(6) . 153_565 ?
O5 Cs2 Cs3 126.94(17) 30_445 153_565 ?
O5 Cs2 Cs3 126.94(17) . 153_565 ?
O4 Cs2 As 70.25(13) 186_566 . ?
O4 Cs2 As 22.02(12) . . ?
Cl3 Cs2 As 161.4(8) 30_445 . ?
Cl3 Cs2 As 71.3(9) . . ?
O5 Cs2 As 115.56(15) 30_445 . ?
O5 Cs2 As 61.74(15) . . ?
Cs3 Cs2 As 65.20(7) 153_565 . ?
O4 Cs2 As 22.02(12) 186_566 131_655 ?
O4 Cs2 As 70.25(13) . 131_655 ?
Cl3 Cs2 As 71.3(9) 30_445 131_655 ?
Cl3 Cs2 As 161.4(8) . 131_655 ?
O5 Cs2 As 61.74(15) 30_445 131_655 ?
O5 Cs2 As 115.56(15) . 131_655 ?
Cs3 Cs2 As 65.20(7) 153_565 131_655 ?
As Cs2 As 91.47(6) . 131_655 ?
O4 Cs2 V2 26.27(12) 186_566 . ?
O4 Cs2 V2 26.27(12) . . ?
Cl3 Cs2 V2 116.1(9) 30_445 . ?
Cl3 Cs2 V2 116.1(9) . . ?
O5 Cs2 V2 91.50(13) 30_445 . ?
O5 Cs2 V2 91.50(13) . . ?
Cs3 Cs2 V2 48.90(10) 153_565 . ?
As Cs2 V2 45.88(3) . . ?
As Cs2 V2 45.88(3) 131_655 . ?
O4 Cs2 Cs1 49.13(14) 186_566 . ?
O4 Cs2 Cs1 49.13(14) . . ?
Cl3 Cs2 Cs1 112.2(9) 30_445 . ?
Cl3 Cs2 Cs1 112.2(9) . . ?
O5 Cs2 Cs1 52.03(14) 30_445 . ?
O5 Cs2 Cs1 52.03(14) . . ?
Cs3 Cs2 Cs1 103.37(11) 153_565 . ?
As Cs2 Cs1 63.52(4) . . ?
As Cs2 Cs1 63.52(4) 131_655 . ?
V2 Cs2 Cs1 54.46(5) . . ?
O4 Cs2 V1 95.54(14) 186_566 . ?
O4 Cs2 V1 55.40(12) . . ?
Cl3 Cs2 V1 150.6(6) 30_445 . ?
Cl3 Cs2 V1 56.0(9) . . ?
O5 Cs2 V1 94.29(19) 30_445 . ?
O5 Cs2 V1 18.93(17) . . ?
Cs3 Cs2 V1 108.85(7) 153_565 . ?
As Cs2 V1 44.11(3) . . ?
As Cs2 V1 116.03(6) 131_655 . ?
V2 Cs2 V1 80.84(4) . . ?
Cs1 Cs2 V1 56.33(4) . . ?
O1 Cs3 O1 46.8(2) . 142_656 ?
O1 Cs3 O1 46.3(2) . 168_455 ?
O1 Cs3 O1 68.0(3) 142_656 168_455 ?
O1 Cs3 O1 68.0(3) . 27_545 ?
O1 Cs3 O1 46.3(2) 142_656 27_545 ?
O1 Cs3 O1 46.8(2) 168_455 27_545 ?
O1 Cs3 V3 34.00(14) . . ?
O1 Cs3 V3 34.00(14) 142_656 . ?
O1 Cs3 V3 34.00(14) 168_455 . ?
O1 Cs3 V3 34.00(14) 27_545 . ?
O1 Cs3 V2 34.70(12) . 104_566 ?
O1 Cs3 V2 34.70(12) 142_656 104_566 ?
O1 Cs3 V2 78.23(19) 168_455 104_566 ?
O1 Cs3 V2 78.23(19) 27_545 104_566 ?
V3 Cs3 V2 51.76(11) . 104_566 ?
O1 Cs3 V2 78.23(19) . 173_556 ?
O1 Cs3 V2 78.23(19) 142_656 173_556 ?
O1 Cs3 V2 34.70(12) 168_455 173_556 ?
O1 Cs3 V2 34.70(12) 27_545 173_556 ?
V3 Cs3 V2 51.76(11) . 173_556 ?
V2 Cs3 V2 103.5(2) 104_566 173_556 ?
O1 Cs3 V1 34.62(12) . . ?
O1 Cs3 V1 78.70(19) 142_656 . ?
O1 Cs3 V1 34.62(12) 168_455 . ?
O1 Cs3 V1 78.70(19) 27_545 . ?
V3 Cs3 V1 52.08(11) . . ?
V2 Cs3 V1 67.65(11) 104_566 . ?
V2 Cs3 V1 67.65(11) 173_556 . ?
O1 Cs3 V1 78.70(19) . 27_545 ?
O1 Cs3 V1 34.62(12) 142_656 27_545 ?
O1 Cs3 V1 78.70(19) 168_455 27_545 ?
O1 Cs3 V1 34.62(12) 27_545 27_545 ?
V3 Cs3 V1 52.08(11) . 27_545 ?
V2 Cs3 V1 67.65(11) 104_566 27_545 ?
V2 Cs3 V1 67.65(11) 173_556 27_545 ?
V1 Cs3 V1 104.2(2) . 27_545 ?
O1 Cs3 O4 48.21(16) . 86_556 ?
O1 Cs3 O4 67.62(17) 142_656 86_556 ?
O1 Cs3 O4 92.9(2) 168_455 86_556 ?
O1 Cs3 O4 109.7(2) 27_545 86_556 ?
V3 Cs3 O4 78.54(16) . 86_556 ?
V2 Cs3 O4 32.94(11) 104_566 86_556 ?
V2 Cs3 O4 126.4(2) 173_556 86_556 ?
V1 Cs3 O4 66.07(12) . 86_556 ?
V1 Cs3 O4 99.28(16) 27_545 86_556 ?
O1 Cs3 O4 67.62(17) . 104_566 ?
O1 Cs3 O4 48.21(16) 142_656 104_566 ?
O1 Cs3 O4 109.7(2) 168_455 104_566 ?
O1 Cs3 O4 92.9(2) 27_545 104_566 ?
V3 Cs3 O4 78.54(16) . 104_566 ?
V2 Cs3 O4 32.94(11) 104_566 104_566 ?
V2 Cs3 O4 126.4(2) 173_556 104_566 ?
V1 Cs3 O4 99.28(16) . 104_566 ?
V1 Cs3 O4 66.07(12) 27_545 104_566 ?
O4 Cs3 O4 42.1(2) 86_556 104_566 ?
O1 Cs3 O4 109.7(2) . 63_454 ?
O1 Cs3 O4 92.9(2) 142_656 63_454 ?
O1 Cs3 O4 67.62(17) 168_455 63_454 ?
O1 Cs3 O4 48.21(16) 27_545 63_454 ?
V3 Cs3 O4 78.54(16) . 63_454 ?
V2 Cs3 O4 126.4(2) 104_566 63_454 ?
V2 Cs3 O4 32.94(11) 173_556 63_454 ?
V1 Cs3 O4 99.28(16) . 63_454 ?
V1 Cs3 O4 66.07(12) 27_545 63_454 ?
O4 Cs3 O4 157.1(3) 86_556 63_454 ?
O4 Cs3 O4 131.5(2) 104_566 63_454 ?
O6 Na1 O6 68.8(2) 131_655 80_545 ?
O6 Na1 O6 180.0(4) 131_655 59_455 ?
O6 Na1 O6 111.2(2) 80_545 59_455 ?
O6 Na1 O6 68.8(2) 131_655 . ?
O6 Na1 O6 111.2(2) 80_545 . ?
O6 Na1 O6 111.2(2) 59_455 . ?
O6 Na1 O6 111.2(2) 131_655 169_556 ?
O6 Na1 O6 68.8(2) 80_545 169_556 ?
O6 Na1 O6 68.8(2) 59_455 169_556 ?
O6 Na1 O6 180.0(3) . 169_556 ?
O6 Na1 O6 111.2(2) 131_655 104_566 ?
O6 Na1 O6 180.0(3) 80_545 104_566 ?
O6 Na1 O6 68.8(2) 59_455 104_566 ?
O6 Na1 O6 68.8(2) . 104_566 ?
O6 Na1 O6 111.2(2) 169_556 104_566 ?
O6 Na1 Cs1 58.7(2) 131_655 131_655 ?
O6 Na1 Cs1 56.03(15) 80_545 131_655 ?
O6 Na1 Cs1 121.3(2) 59_455 131_655 ?
O6 Na1 Cs1 56.03(15) . 131_655 ?
O6 Na1 Cs1 123.97(15) 169_556 131_655 ?
O6 Na1 Cs1 123.97(15) 104_566 131_655 ?
O6 Na1 Cs1 123.97(15) 131_655 169_556 ?
O6 Na1 Cs1 56.03(15) 80_545 169_556 ?
O6 Na1 Cs1 56.03(15) 59_455 169_556 ?
O6 Na1 Cs1 121.3(2) . 169_556 ?
O6 Na1 Cs1 58.7(2) 169_556 169_556 ?
O6 Na1 Cs1 123.97(15) 104_566 169_556 ?
Cs1 Na1 Cs1 81.60(3) 131_655 169_556 ?
O6 Na1 Cs1 123.97(15) 131_655 104_566 ?
O6 Na1 Cs1 121.3(2) 80_545 104_566 ?
O6 Na1 Cs1 56.03(15) 59_455 104_566 ?
O6 Na1 Cs1 56.03(15) . 104_566 ?
O6 Na1 Cs1 123.97(15) 169_556 104_566 ?
O6 Na1 Cs1 58.7(2) 104_566 104_566 ?
Cs1 Na1 Cs1 81.60(3) 131_655 104_566 ?
Cs1 Na1 Cs1 81.60(3) 169_556 104_566 ?
O6 Na1 Cs1 56.03(15) 131_655 . ?
O6 Na1 Cs1 123.97(15) 80_545 . ?
O6 Na1 Cs1 123.97(15) 59_455 . ?
O6 Na1 Cs1 58.7(2) . . ?
O6 Na1 Cs1 121.3(2) 169_556 . ?
O6 Na1 Cs1 56.03(15) 104_566 . ?
Cs1 Na1 Cs1 98.40(3) 131_655 . ?
Cs1 Na1 Cs1 180.0 169_556 . ?
Cs1 Na1 Cs1 98.40(3) 104_566 . ?
O6 Na1 Cs1 56.03(15) 131_655 80_545 ?
O6 Na1 Cs1 58.7(2) 80_545 80_545 ?
O6 Na1 Cs1 123.97(15) 59_455 80_545 ?
O6 Na1 Cs1 123.97(15) . 80_545 ?
O6 Na1 Cs1 56.03(15) 169_556 80_545 ?
O6 Na1 Cs1 121.3(2) 104_566 80_545 ?
Cs1 Na1 Cs1 98.40(3) 131_655 80_545 ?
Cs1 Na1 Cs1 98.40(3) 169_556 80_545 ?
Cs1 Na1 Cs1 180.0 104_566 80_545 ?
Cs1 Na1 Cs1 81.60(3) . 80_545 ?
O6 Na1 Cs1 121.3(2) 131_655 59_455 ?
O6 Na1 Cs1 123.97(15) 80_545 59_455 ?
O6 Na1 Cs1 58.7(2) 59_455 59_455 ?
O6 Na1 Cs1 123.97(15) . 59_455 ?
O6 Na1 Cs1 56.03(15) 169_556 59_455 ?
O6 Na1 Cs1 56.03(15) 104_566 59_455 ?
Cs1 Na1 Cs1 180.0 131_655 59_455 ?
Cs1 Na1 Cs1 98.40(3) 169_556 59_455 ?
Cs1 Na1 Cs1 98.40(3) 104_566 59_455 ?
Cs1 Na1 Cs1 81.60(3) . 59_455 ?
Cs1 Na1 Cs1 81.60(3) 80_545 59_455 ?
Cl1 Na2 Cl1 109.471(5) 50_454 27_545 ?
Cl1 Na2 Cl1 109.5 50_454 . ?
Cl1 Na2 Cl1 109.471(4) 27_545 . ?
Cl1 Na2 Cl1 109.5 50_454 76_446 ?
Cl1 Na2 Cl1 109.471(1) 27_545 76_446 ?
Cl1 Na2 Cl1 109.5 . 76_446 ?
Cl1 Na2 Cl2 70.529(3) 50_454 50_454 ?
Cl1 Na2 Cl2 180.0(10) 27_545 50_454 ?
Cl1 Na2 Cl2 70.529(3) . 50_454 ?
Cl1 Na2 Cl2 70.529(4) 76_446 50_454 ?
Cl1 Na2 Cl2 70.5 50_454 76_446 ?
Cl1 Na2 Cl2 70.529(1) 27_545 76_446 ?
Cl1 Na2 Cl2 180.0(5) . 76_446 ?
Cl1 Na2 Cl2 70.529(2) 76_446 76_446 ?
Cl2 Na2 Cl2 109.5 50_454 76_446 ?
Cl1 Na2 Cl2 70.5 50_454 . ?
Cl1 Na2 Cl2 70.529(1) 27_545 . ?
Cl1 Na2 Cl2 70.529(1) . . ?
Cl1 Na2 Cl2 180.0(4) 76_446 . ?
Cl2 Na2 Cl2 109.471(2) 50_454 . ?
Cl2 Na2 Cl2 109.471(5) 76_446 . ?
Cl1 Na2 Cl2 180.0(5) 50_454 27_545 ?
Cl1 Na2 Cl2 70.529(2) 27_545 27_545 ?
Cl1 Na2 Cl2 70.529(1) . 27_545 ?
Cl1 Na2 Cl2 70.529(2) 76_446 27_545 ?
Cl2 Na2 Cl2 109.5 50_454 27_545 ?
Cl2 Na2 Cl2 109.471(1) 76_446 27_545 ?
Cl2 Na2 Cl2 109.471(3) . 27_545 ?
Cl4 Na3 Cl3 160(3) . . ?
Cl4 Na3 Na3 83(3) . 153_565 ?
Cl3 Na3 Na3 107(2) . 153_565 ?
Cl4 Na3 Na3 83(3) . 173_556 ?
Cl3 Na3 Na3 107(2) . 173_556 ?
Na3 Na3 Na3 117.2(13) 153_565 173_556 ?
Cl4 Na3 O3 86.6(16) . 86_556 ?
Cl3 Na3 O3 75.9(15) . 86_556 ?
Na3 Na3 O3 91.3(4) 153_565 86_556 ?
Na3 Na3 O3 147.9(9) 173_556 86_556 ?
Cl4 Na3 O3 86.6(16) . 173_556 ?
Cl3 Na3 O3 75.9(15) . 173_556 ?
Na3 Na3 O3 147.9(9) 153_565 173_556 ?
Na3 Na3 O3 91.3(5) 173_556 173_556 ?
O3 Na3 O3 57.7(8) 86_556 173_556 ?
Cl4 Na3 Cl4 119.0(17) . 153_565 ?
Cl3 Na3 Cl4 70.6(16) . 153_565 ?
Na3 Na3 Cl4 36.7(13) 153_565 153_565 ?
Na3 Na3 Cl4 123.8(13) 173_556 153_565 ?
O3 Na3 Cl4 87.8(9) 86_556 153_565 ?
O3 Na3 Cl4 137(2) 173_556 153_565 ?
Cl4 Na3 Cl4 119.0(17) . 173_556 ?
Cl3 Na3 Cl4 70.6(16) . 173_556 ?
Na3 Na3 Cl4 123.8(13) 153_565 173_556 ?
Na3 Na3 Cl4 36.7(13) 173_556 173_556 ?
O3 Na3 Cl4 137(2) 86_556 173_556 ?
O3 Na3 Cl4 87.8(9) 173_556 173_556 ?
Cl4 Na3 Cl4 105.4(17) 153_565 173_556 ?
Cl4 Na3 Cs3 45.2(14) . . ?
Cl3 Na3 Cs3 114.8(17) . . ?
Na3 Na3 Cs3 105.7(19) 153_565 . ?
Na3 Na3 Cs3 105.7(19) 173_556 . ?
O3 Na3 Cs3 48.6(7) 86_556 . ?
O3 Na3 Cs3 48.6(7) 173_556 . ?
Cl4 Na3 Cs3 126.8(8) 153_565 . ?
Cl4 Na3 Cs3 126.8(8) 173_556 . ?
O3 As O3 106.1(4) . 86_556 ?
O3 As O4 107.7(3) . 86_556 ?
O3 As O4 112.4(4) 86_556 86_556 ?
O3 As O4 112.4(4) . . ?
O3 As O4 107.7(3) 86_556 . ?
O4 As O4 110.5(5) 86_556 . ?
O3 As Cs2 71.8(2) . 104_566 ?
O3 As Cs2 99.5(2) 86_556 104_566 ?
O4 As Cs2 43.9(2) 86_556 104_566 ?
O4 As Cs2 149.4(2) . 104_566 ?
O3 As Cs2 99.5(2) . . ?
O3 As Cs2 71.8(2) 86_556 . ?
O4 As Cs2 149.4(2) 86_556 . ?
O4 As Cs2 43.9(2) . . ?
Cs2 As Cs2 165.92(7) 104_566 . ?
O3 As Cs3 57.3(2) . 153_565 ?
O3 As Cs3 113.0(3) 86_556 153_565 ?
O4 As Cs3 134.6(3) 86_556 153_565 ?
O4 As Cs3 56.0(2) . 153_565 ?
Cs2 As Cs3 124.89(7) 104_566 153_565 ?
Cs2 As Cs3 52.95(9) . 153_565 ?
O3 As Cs3 113.0(3) . . ?
O3 As Cs3 57.3(2) 86_556 . ?
O4 As Cs3 56.0(2) 86_556 . ?
O4 As Cs3 134.6(3) . . ?
Cs2 As Cs3 52.95(9) 104_566 . ?
Cs2 As Cs3 124.89(7) . . ?
Cs3 As Cs3 165.71(14) 153_565 . ?
O5 V1 O1 104.0(4) . . ?
O5 V1 O1 104.0(4) . 168_455 ?
O1 V1 O1 80.8(4) . 168_455 ?
O5 V1 O3 106.0(4) . 86_556 ?
O1 V1 O3 90.6(3) . 86_556 ?
O1 V1 O3 149.9(3) 168_455 86_556 ?
O5 V1 O3 106.0(4) . 173_556 ?
O1 V1 O3 149.9(3) . 173_556 ?
O1 V1 O3 90.6(3) 168_455 173_556 ?
O3 V1 O3 82.4(4) 86_556 173_556 ?
O5 V1 V3 108.4(4) . . ?
O1 V1 V3 40.40(19) . . ?
O1 V1 V3 40.40(19) 168_455 . ?
O3 V1 V3 125.2(2) 86_556 . ?
O3 V1 V3 125.2(2) 173_556 . ?
O5 V1 Cs3 171.0(4) . . ?
O1 V1 Cs3 69.4(2) . . ?
O1 V1 Cs3 69.4(2) 168_455 . ?
O3 V1 Cs3 80.6(2) 86_556 . ?
O3 V1 Cs3 80.6(2) 173_556 . ?
V3 V1 Cs3 62.56(12) . . ?
O5 V1 Cs1 56.2(2) . . ?
O1 V1 Cs1 48.9(2) . . ?
O1 V1 Cs1 101.6(2) 168_455 . ?
O3 V1 Cs1 93.90(18) 86_556 . ?
O3 V1 Cs1 160.3(2) 173_556 . ?
V3 V1 Cs1 72.52(6) . . ?
Cs3 V1 Cs1 118.06(8) . . ?
O5 V1 Cs1 56.2(2) . 84_455 ?
O1 V1 Cs1 101.6(2) . 84_455 ?
O1 V1 Cs1 48.9(2) 168_455 84_455 ?
O3 V1 Cs1 160.3(2) 86_556 84_455 ?
O3 V1 Cs1 93.90(18) 173_556 84_455 ?
V3 V1 Cs1 72.52(6) . 84_455 ?
Cs3 V1 Cs1 118.06(8) . 84_455 ?
Cs1 V1 Cs1 83.02(6) . 84_455 ?
O5 V1 Cs2 45.3(3) . . ?
O1 V1 Cs2 100.39(19) . . ?
O1 V1 Cs2 149.0(2) 168_455 . ?
O3 V1 Cs2 60.9(2) 86_556 . ?
O3 V1 Cs2 101.6(2) 173_556 . ?
V3 V1 Cs2 132.85(7) . . ?
Cs3 V1 Cs2 140.39(8) . . ?
Cs1 V1 Cs2 60.35(4) . . ?
Cs1 V1 Cs2 101.36(6) 84_455 . ?
O5 V1 Cs2 45.3(3) . 84_455 ?
O1 V1 Cs2 149.0(2) . 84_455 ?
O1 V1 Cs2 100.39(19) 168_455 84_455 ?
O3 V1 Cs2 101.6(2) 86_556 84_455 ?
O3 V1 Cs2 60.9(2) 173_556 84_455 ?
V3 V1 Cs2 132.85(7) . 84_455 ?
Cs3 V1 Cs2 140.39(8) . 84_455 ?
Cs1 V1 Cs2 101.36(6) . 84_455 ?
Cs1 V1 Cs2 60.35(4) 84_455 84_455 ?
Cs2 V1 Cs2 62.92(7) . 84_455 ?
O6 V2 O1 102.3(4) . 131_655 ?
O6 V2 O1 102.3(4) . 86_556 ?
O1 V2 O1 82.5(4) 131_655 86_556 ?
O6 V2 O4 106.0(4) . . ?
O1 V2 O4 151.7(3) 131_655 . ?
O1 V2 O4 91.1(3) 86_556 . ?
O6 V2 O4 106.0(4) . 186_566 ?
O1 V2 O4 91.1(3) 131_655 186_566 ?
O1 V2 O4 151.7(3) 86_556 186_566 ?
O4 V2 O4 81.5(4) . 186_566 ?
O6 V2 V3 106.9(4) . 153_565 ?
O1 V2 V3 41.27(19) 131_655 153_565 ?
O1 V2 V3 41.27(19) 86_556 153_565 ?
O4 V2 V3 126.5(2) . 153_565 ?
O4 V2 V3 126.5(2) 186_566 153_565 ?
O6 V2 Cs3 170.6(4) . 153_565 ?
O1 V2 Cs3 70.9(2) 131_655 153_565 ?
O1 V2 Cs3 70.9(2) 86_556 153_565 ?
O4 V2 Cs3 81.0(2) . 153_565 ?
O4 V2 Cs3 81.0(2) 186_566 153_565 ?
V3 V2 Cs3 63.71(13) 153_565 153_565 ?
O6 V2 Cs1 66.4(4) . . ?
O1 V2 Cs1 138.24(19) 131_655 . ?
O1 V2 Cs1 138.24(19) 86_556 . ?
O4 V2 Cs1 57.5(2) . . ?
O4 V2 Cs1 57.5(2) 186_566 . ?
V3 V2 Cs1 173.37(10) 153_565 . ?
Cs3 V2 Cs1 122.92(12) 153_565 . ?
O6 V2 Cs1 54.0(3) . 104_566 ?
O1 V2 Cs1 102.0(2) 131_655 104_566 ?
O1 V2 Cs1 49.4(2) 86_556 104_566 ?
O4 V2 Cs1 94.4(2) . 104_566 ?
O4 V2 Cs1 157.8(2) 186_566 104_566 ?
V3 V2 Cs1 73.24(6) 153_565 104_566 ?
Cs3 V2 Cs1 120.10(8) 153_565 104_566 ?
Cs1 V2 Cs1 101.86(5) . 104_566 ?
O6 V2 Cs1 54.0(2) . 131_655 ?
O1 V2 Cs1 49.4(2) 131_655 131_655 ?
O1 V2 Cs1 102.0(2) 86_556 131_655 ?
O4 V2 Cs1 157.8(2) . 131_655 ?
O4 V2 Cs1 94.4(2) 186_566 131_655 ?
V3 V2 Cs1 73.24(6) 153_565 131_655 ?
Cs3 V2 Cs1 120.10(8) 153_565 131_655 ?
Cs1 V2 Cs1 101.86(5) . 131_655 ?
Cs1 V2 Cs1 81.28(6) 104_566 131_655 ?
O6 V2 Cs2 131.4(4) . . ?
O1 V2 Cs2 113.6(2) 131_655 . ?
O1 V2 Cs2 113.6(2) 86_556 . ?
O4 V2 Cs2 44.6(2) . . ?
O4 V2 Cs2 44.6(2) 186_566 . ?
V3 V2 Cs2 121.70(10) 153_565 . ?
Cs3 V2 Cs2 57.99(12) 153_565 . ?
Cs1 V2 Cs2 64.92(6) . . ?
Cs1 V2 Cs2 138.48(3) 104_566 . ?
Cs1 V2 Cs2 138.48(3) 131_655 . ?
O2 V3 O1 108.2(2) 59_455 142_656 ?
O2 V3 O1 108.2(2) 59_455 . ?
O1 V3 O1 84.9(4) 142_656 . ?
O2 V3 O1 108.2(2) 59_455 27_545 ?
O1 V3 O1 83.9(4) 142_656 27_545 ?
O1 V3 O1 143.7(4) . 27_545 ?
O2 V3 O1 108.2(2) 59_455 168_455 ?
O1 V3 O1 143.7(4) 142_656 168_455 ?
O1 V3 O1 83.9(4) . 168_455 ?
O1 V3 O1 84.9(4) 27_545 168_455 ?
O2 V3 V2 115.47(8) 59_455 104_566 ?
O1 V3 V2 42.47(18) 142_656 104_566 ?
O1 V3 V2 42.47(18) . 104_566 ?
O1 V3 V2 118.0(2) 27_545 104_566 ?
O1 V3 V2 118.0(2) 168_455 104_566 ?
O2 V3 V2 115.47(8) 59_455 173_556 ?
O1 V3 V2 118.0(2) 142_656 173_556 ?
O1 V3 V2 118.0(2) . 173_556 ?
O1 V3 V2 42.47(18) 27_545 173_556 ?
O1 V3 V2 42.47(18) 168_455 173_556 ?
V2 V3 V2 129.05(15) 104_566 173_556 ?
O2 V3 V1 114.64(8) 59_455 27_545 ?
O1 V3 V1 41.96(18) 142_656 27_545 ?
O1 V3 V1 118.9(2) . 27_545 ?
O1 V3 V1 41.96(18) 27_545 27_545 ?
O1 V3 V1 118.9(2) 168_455 27_545 ?
V2 V3 V1 79.67(5) 104_566 27_545 ?
V2 V3 V1 79.67(5) 173_556 27_545 ?
O2 V3 V1 114.64(8) 59_455 . ?
O1 V3 V1 118.9(2) 142_656 . ?
O1 V3 V1 41.96(18) . . ?
O1 V3 V1 118.9(2) 27_545 . ?
O1 V3 V1 41.96(18) 168_455 . ?
V2 V3 V1 79.67(5) 104_566 . ?
V2 V3 V1 79.67(5) 173_556 . ?
V1 V3 V1 130.71(15) 27_545 . ?
O2 V3 Cs3 180.000(1) 59_455 . ?
O1 V3 Cs3 71.8(2) 142_656 . ?
O1 V3 Cs3 71.8(2) . . ?
O1 V3 Cs3 71.8(2) 27_545 . ?
O1 V3 Cs3 71.8(2) 168_455 . ?
V2 V3 Cs3 64.53(8) 104_566 . ?
V2 V3 Cs3 64.53(8) 173_556 . ?
V1 V3 Cs3 65.36(8) 27_545 . ?
V1 V3 Cs3 65.36(8) . . ?
O2 V3 Cs1 63.72(4) 59_455 59_455 ?
O1 V3 Cs1 44.4(2) 142_656 59_455 ?
O1 V3 Cs1 97.61(18) . 59_455 ?
O1 V3 Cs1 98.25(18) 27_545 59_455 ?
O1 V3 Cs1 171.8(2) 168_455 59_455 ?
V2 V3 Cs1 67.14(4) 104_566 59_455 ?
V2 V3 Cs1 140.29(2) 173_556 59_455 ?
V1 V3 Cs1 67.35(4) 27_545 59_455 ?
V1 V3 Cs1 138.96(2) . 59_455 ?
Cs3 V3 Cs1 116.28(4) . 59_455 ?
O2 V3 Cs1 63.72(4) 59_455 . ?
O1 V3 Cs1 97.61(18) 142_656 . ?
O1 V3 Cs1 44.4(2) . . ?
O1 V3 Cs1 171.8(2) 27_545 . ?
O1 V3 Cs1 98.25(18) 168_455 . ?
V2 V3 Cs1 67.14(4) 104_566 . ?
V2 V3 Cs1 140.29(2) 173_556 . ?
V1 V3 Cs1 138.96(2) 27_545 . ?
V1 V3 Cs1 67.35(4) . . ?
Cs3 V3 Cs1 116.28(4) . . ?
Cs1 V3 Cs1 77.63(5) 59_455 . ?
V3 O1 V2 96.3(3) . 104_566 ?
V3 O1 V1 97.6(3) . . ?
V2 O1 V1 142.3(4) 104_566 . ?
V3 O1 Cs3 74.1(2) . . ?
V2 O1 Cs3 74.4(2) 104_566 . ?
V1 O1 Cs3 76.0(2) . . ?
V3 O1 Cs1 111.2(3) . . ?
V2 O1 Cs1 103.4(2) 104_566 . ?
V1 O1 Cs1 103.9(2) . . ?
Cs3 O1 Cs1 174.5(2) . . ?
As O3 V1 124.8(4) . 153_565 ?
As O3 Na3 125.6(6) . 153_565 ?
V1 O3 Na3 109.5(5) 153_565 153_565 ?
As O3 Cs3 99.6(3) . 153_565 ?
V1 O3 Cs3 66.7(2) 153_565 153_565 ?
Na3 O3 Cs3 97.2(10) 153_565 153_565 ?
As O4 V2 124.6(4) . . ?
As O4 Cs2 114.1(3) . . ?
V2 O4 Cs2 109.1(3) . . ?
As O4 Cs1 123.3(3) . . ?
V2 O4 Cs1 92.4(3) . . ?
Cs2 O4 Cs1 85.41(18) . . ?
As O4 Cs3 101.0(3) . 153_565 ?
V2 O4 Cs3 66.1(2) . 153_565 ?
Cs2 O4 Cs3 67.16(18) . 153_565 ?
Cs1 O4 Cs3 134.8(2) . 153_565 ?
V1 O5 Cs2 115.8(4) . . ?
V1 O5 Cs2 115.8(4) . 84_455 ?
Cs2 O5 Cs2 82.8(2) . 84_455 ?
V1 O5 Cs1 101.5(3) . . ?
Cs2 O5 Cs1 76.02(10) . . ?
Cs2 O5 Cs1 142.3(3) 84_455 . ?
V1 O5 Cs1 101.5(3) . 84_455 ?
Cs2 O5 Cs1 142.3(3) . 84_455 ?
Cs2 O5 Cs1 76.02(10) 84_455 84_455 ?
Cs1 O5 Cs1 102.7(3) . 84_455 ?
V2 O6 Na1 169.5(7) . . ?
V2 O6 Cs1 104.0(3) . 131_655 ?
Na1 O6 Cs1 82.4(2) . 131_655 ?
V2 O6 Cs1 104.0(3) . 104_566 ?
Na1 O6 Cs1 82.4(2) . 104_566 ?
Cs1 O6 Cs1 102.7(3) 131_655 104_566 ?
V2 O6 Cs1 89.4(4) . . ?
Na1 O6 Cs1 80.0(3) . . ?
Cs1 O6 Cs1 125.33(17) 131_655 . ?
Cs1 O6 Cs1 125.33(17) 104_566 . ?
Na2 Cl1 Cs1 117.2(4) . 30_445 ?
Na2 Cl1 Cs1 117.2(4) . . ?
Cs1 Cl1 Cs1 100.7(5) 30_445 . ?
Na2 Cl1 Cs1 117.2(4) . 84_455 ?
Cs1 Cl1 Cs1 100.7(5) 30_445 84_455 ?
Cs1 Cl1 Cs1 100.7(5) . 84_455 ?
Na2 Cl2 Cs1 115.2(5) . 59_455 ?
Na2 Cl2 Cs1 115.2(5) . 80_545 ?
Cs1 Cl2 Cs1 103.2(6) 59_455 80_545 ?
Na2 Cl2 Cs1 115.2(5) . . ?
Cs1 Cl2 Cs1 103.2(6) 59_455 . ?
Cs1 Cl2 Cs1 103.2(6) 80_545 . ?
Na3 Cl3 Cs2 125.5(12) . . ?
Na3 Cl3 Cs2 125.5(12) . 84_455 ?
Cs2 Cl3 Cs2 90.8(13) . 84_455 ?
Na3 Cl4 Na3 60(2) . 153_565 ?
Na3 Cl4 Na3 60(2) . 173_556 ?
Na3 Cl4 Na3 97(3) 153_565 173_556 ?
Na3 Cl4 Cs3 115.4(15) . . ?
Na3 Cl4 Cs3 127.8(9) 153_565 . ?
Na3 Cl4 Cs3 127.8(9) 173_556 . ?

loop_
_geom_bond_atom_site_label_1
_geom_bond_atom_site_label_2
_geom_bond_distance
_geom_bond_site_symmetry_2
_geom_bond_publ_flag
Cs1 O1 3.224(7) 186_566 ?
Cs1 O1 3.224(7) . ?
Cs1 O4 3.289(7) 186_566 ?
Cs1 O4 3.289(7) . ?
Cs1 Cl2 3.432(14) . ?
Cs1 O6 3.445(7) 131_655 ?
Cs1 O6 3.445(7) 104_566 ?
Cs2 O4 3.101(7) 186_566 ?
Cs2 O4 3.101(7) . ?
Cs2 Cl3 3.27(4) 30_445 ?
Cs2 Cl3 3.27(4) . ?
Cs3 O1 3.223(9) . ?
Cs3 O1 3.223(9) 142_656 ?
Cs3 O1 3.223(9) 168_455 ?
Cs3 O1 3.223(9) 27_545 ?
Cs3 V3 3.263(8) . ?
Cs3 V2 3.285(5) 104_566 ?
Cs3 V2 3.285(5) 173_556 ?
Cs3 V1 3.342(5) . ?
Cs3 V1 3.342(5) 27_545 ?
Na1 O6 2.757(10) 131_655 ?
Na1 O6 2.757(10) 80_545 ?
Na1 O6 2.757(10) 59_455 ?
Na1 O6 2.757(10) . ?
Na1 O6 2.757(10) 169_556 ?
Na1 O6 2.757(10) 104_566 ?
Na2 Cl1 2.78(3) 50_454 ?
Na2 Cl1 2.78(3) 27_545 ?
Na2 Cl1 2.78(3) . ?
Na2 Cl1 2.78(3) 76_446 ?
Na2 Cl2 3.01(3) 50_454 ?
Na2 Cl2 3.01(3) 76_446 ?
Na2 Cl2 3.01(3) . ?
Na2 Cl2 3.01(3) 27_545 ?
Na3 Cl4 1.75(5) . ?
Na3 Cl3 2.39(8) . ?
Na3 Na3 2.54(4) 153_565 ?
Na3 Na3 2.54(4) 173_556 ?
Na3 O3 2.69(3) 86_556 ?
Na3 O3 2.69(3) 173_556 ?
Na3 Cl4 2.90(5) 153_565 ?
Na3 Cl4 2.90(5) 173_556 ?
As O3 1.670(6) . ?
As O3 1.670(6) 86_556 ?
As O4 1.678(7) 86_556 ?
As O4 1.678(7) . ?
V1 O5 1.607(11) . ?
V1 O1 1.957(6) . ?
V1 O1 1.957(6) 168_455 ?
V1 O3 1.968(6) 86_556 ?
V1 O3 1.968(6) 173_556 ?
V1 V3 2.900(3) . ?
V2 O6 1.593(10) . ?
V2 O1 1.942(6) 131_655 ?
V2 O1 1.942(6) 86_556 ?
V2 O4 1.954(7) . ?
V2 O4 1.954(7) 186_566 ?
V2 V3 2.859(3) 153_565 ?
V2 Cs3 3.285(5) 153_565 ?
V3 O2 1.622(16) 59_455 ?
V3 O1 1.897(6) 142_656 ?
V3 O1 1.897(6) . ?
V3 O1 1.897(6) 27_545 ?
V3 O1 1.897(6) 168_455 ?
V3 V2 2.859(3) 104_566 ?
V3 V2 2.859(3) 173_556 ?
V3 V1 2.900(3) 27_545 ?
O1 V2 1.942(6) 104_566 ?
O2 V3 1.622(16) 30_445 ?
O3 V1 1.968(6) 153_565 ?
O3 Na3 2.69(3) 153_565 ?
O6 Cs1 3.445(7) 131_655 ?
O6 Cs1 3.445(7) 104_566 ?
Cl2 Cs1 3.432(14) 59_455 ?
Cl2 Cs1 3.432(14) 80_545 ?
Cl3 Cs2 3.27(4) 84_455 ?
Cl4 Na3 2.90(5) 153_565 ?
Cl4 Na3 2.90(5) 173_556 ?
